data_2009625
loop_
_publ_author_name
'Barlow, M.G.'
'Pritchard, R.G.'
'Suliman, N.S.'
'Tipping, A.E.'

_publ_section_title
;<i>exo</i>,<i>exo</i>-4,4,12,12,16,16-Hexakis(trifluoromethyl)-17-(3,3,3-trifluoro-2-trifluoromethyl-1-azapropenyl)-3,11,17-triazaheptacyclo[12.4.1.1^6,9^.0^2,13^.0^3,11^.0^5,10^.0^15,18^]icos-7-ene
 formed <i>via</i> novel 1,3-dipolar cycloaddition to quadricyclane
;
_journal_issue 4
_journal_name_full 'Acta Crystallographica Section C'
_journal_page_first 553
_journal_page_last 556
_journal_paper_doi 10.1107/S0108270193009011
_journal_volume 50
_journal_year 1994
_chemical_formula_structural 'C26 H16 F24 N4'
_chemical_formula_sum 'C26 H16 F24 N4'
_chemical_formula_weight 840.40
_chemical_name_systematic
;
Exo,exo-17-(3,3,3-trifluro-2-trifluoromethyl-1-azapropenyl)-
4,4,12,12,16,16-hexakis(trifluoromethyl)-3,11,17-triazaheptacyclo
[12.4.1.1.^6,9^.0^2,13^.0^3,11^ 0^5,10^.0^15,18^]eicos-7-ene
;
_space_group_IT_number 2
_symmetry_cell_setting triclinic
_symmetry_space_group_name_Hall '-P 1'
_symmetry_space_group_name_H-M 'P -1'
_cell_angle_alpha 78.16(4)
_cell_angle_beta 83.79(4)
_cell_angle_gamma 72.26(5)
_cell_formula_units_Z 4
_cell_length_a 9.525(8)
_cell_length_b 12.936(9)
_cell_length_c 25.831(9)
_cell_measurement_reflns_used 25
_cell_measurement_temperature 296
_cell_measurement_theta_max 10.78
_cell_measurement_theta_min 9.59
_cell_volume 2963(4)
_computing_cell_refinement 'Enraf-Nonius/CAD4AJ Diffractometer Control'
_computing_data_collection 'Enraf-Nonius/CAD4AJ Diffractometer Control'
_computing_data_reduction 'TEXSAN: PROCESS (Molecular Structure Corporation, 1985)'
_computing_molecular_graphics 'PLUTO (Motherwell & Clegg, 1978)'
_computing_publication_material 'TEXSAN: FINISH (Molecular Structure Corporation, 1985)'
_computing_structure_refinement 'TEXSAN: LS (Molecular Structure Corporation, 1985)'
_computing_structure_solution 'SHELXS86 (Sheldrick, 1986)'
_diffrn_ambient_temperature 296
_diffrn_measurement_device CAD4
_diffrn_measurement_method '\w/2\q scans'
_diffrn_radiation_monochromator graphite
_diffrn_radiation_source 'X-ray tube'
_diffrn_radiation_type MoK\a
_diffrn_radiation_wavelength 0.71069
_diffrn_reflns_av_R_equivalents 0.035
_diffrn_reflns_limit_h_max 7
_diffrn_reflns_limit_h_min 0
_diffrn_reflns_limit_k_max 14
_diffrn_reflns_limit_k_min -14
_diffrn_reflns_limit_l_max 30
_diffrn_reflns_limit_l_min -29
_diffrn_reflns_number 9070
_diffrn_reflns_theta_max 24.97
_diffrn_reflns_theta_min 1.0
_diffrn_standards_decay_% 0.00
_diffrn_standards_interval_time ' 2.5 hours'
_diffrn_standards_number 3
_exptl_absorpt_coefficient_mu 0.2106
_exptl_crystal_colour colourless
_exptl_crystal_density_diffrn 1.883
_exptl_crystal_description block
_exptl_crystal_F_000 1664.00
_exptl_crystal_size_max 0.40
_exptl_crystal_size_mid 0.35
_exptl_crystal_size_min 0.35
_refine_diff_density_max 0.45654
_refine_diff_density_min -0.34186
_refine_ls_extinction_method 'not applied'
_refine_ls_goodness_of_fit_obs 2.111
_refine_ls_hydrogen_treatment noref
_refine_ls_matrix_type full
_refine_ls_number_parameters 973
_refine_ls_number_reflns 4988
_refine_ls_number_restraints 0
_refine_ls_R_factor_obs 0.0501
_refine_ls_shift/esd_max 0.0672
_refine_ls_structure_factor_coef F
_refine_ls_weighting_scheme sigma
_refine_ls_wR_factor_obs 0.0396
_reflns_number_observed 4988
_reflns_number_total 8397
_reflns_observed_criterion ' I>2\s(I) '
_cod_data_source_file hu1061.cif
_cod_data_source_block U184
_cod_original_cell_volume 2963(3)
_cod_database_code 2009625

loop_
_symmetry_equiv_pos_as_xyz
x,y,z
-x,-y,-z

loop_
_atom_site_aniso_label
_atom_site_aniso_U_11
_atom_site_aniso_U_22
_atom_site_aniso_U_33
_atom_site_aniso_U_12
_atom_site_aniso_U_13
_atom_site_aniso_U_23
F21A 0.083(3) 0.130(3) 0.049(2) -0.067(2) 0.001(2) -0.029(2)
F21B 0.085(2) 0.127(3) 0.045(2) -0.074(2) 0.025(2) -0.030(2)
F21C 0.106(3) 0.055(2) 0.075(2) -0.041(2) 0.000(2) -0.010(2)
F22A 0.059(2) 0.114(3) 0.055(2) 0.004(2) -0.026(2) -0.015(2)
F22B 0.046(2) 0.096(2) 0.050(2) 0.001(2) 0.004(2) -0.024(2)
F22C 0.071(2) 0.045(2) 0.072(2) 0.000(2) -0.002(2) -0.005(2)
F23A 0.038(2) 0.097(2) 0.051(2) 0.003(2) -0.008(2) -0.009(2)
F23B 0.057(2) 0.040(2) 0.066(2) -0.001(2) 0.012(2) -0.0040(10)
F23C 0.042(2) 0.079(2) 0.048(2) -0.003(2) 0.0120(10) -0.0150(10)
F24A 0.077(2) 0.107(3) 0.055(2) -0.062(2) -0.007(2) -0.011(2)
F24B 0.086(2) 0.045(2) 0.068(2) -0.036(2) 0.004(2) -0.003(2)
F24C 0.074(2) 0.109(3) 0.056(2) -0.061(2) 0.033(2) -0.026(2)
F25A 0.088(2) 0.067(2) 0.054(2) -0.018(2) 0.018(2) 0.009(2)
F25B 0.083(3) 0.067(2) 0.117(3) -0.019(2) -0.060(2) 0.005(2)
F25C 0.102(3) 0.045(2) 0.042(2) 0.005(2) -0.007(2) -0.0100(10)
F26A 0.056(2) 0.071(2) 0.056(2) -0.032(2) 0.0010(10) -0.0300(10)
F26B 0.061(2) 0.038(2) 0.055(2) -0.003(2) -0.0010(10) -0.0160(10)
F26C 0.073(2) 0.065(2) 0.032(2) -0.019(2) 0.0090(10) -0.0160(10)
F29A 0.066(2) 0.151(3) 0.056(2) -0.044(2) 0.023(2) -0.054(2)
F29B 0.072(3) 0.104(3) 0.136(3) 0.005(2) 0.032(2) -0.046(2)
F29C 0.058(2) 0.137(3) 0.076(2) -0.051(2) 0.020(2) -0.023(2)
F30A 0.040(3) 0.214(5) 0.070(2) -0.040(2) -0.003(2) -0.028(2)
F30B 0.083(3) 0.150(4) 0.067(2) -0.053(2) 0.004(2) -0.057(2)
F30C 0.085(3) 0.142(4) 0.071(2) -0.042(3) -0.018(2) 0.017(2)
N3 0.029(3) 0.039(2) 0.026(2) -0.012(2) 0.005(2) -0.010(2)
N11 0.027(3) 0.036(2) 0.028(2) -0.011(2) 0.003(2) -0.006(2)
N17 0.026(3) 0.048(2) 0.029(2) -0.014(2) 0.006(2) -0.011(2)
N27 0.033(3) 0.048(3) 0.035(2) -0.016(2) 0.004(2) -0.012(2)
C1 0.028(3) 0.049(3) 0.028(3) -0.019(3) 0.003(2) -0.012(2)
C2 0.035(4) 0.034(3) 0.028(3) -0.007(2) 0.001(2) -0.007(2)
C4 0.025(3) 0.050(3) 0.035(3) -0.015(3) 0.001(2) -0.009(2)
C5 0.041(4) 0.048(3) 0.030(3) -0.017(2) 0.002(2) -0.015(2)
C6 0.051(4) 0.088(4) 0.035(3) -0.021(3) 0.003(3) 0.001(3)
C7 0.081(6) 0.121(6) 0.029(3) -0.045(4) 0.012(3) -0.024(3)
C8 0.067(5) 0.102(5) 0.043(3) -0.033(4) 0.025(3) -0.029(3)
C9 0.046(4) 0.079(4) 0.041(3) -0.032(3) 0.015(3) -0.015(3)
C10 0.039(4) 0.042(3) 0.035(3) -0.008(2) -0.001(2) -0.012(2)
C12 0.030(3) 0.039(3) 0.037(3) -0.008(3) 0.005(2) -0.006(2)
C13 0.033(3) 0.031(3) 0.032(3) -0.011(2) 0.003(2) -0.010(2)
C14 0.031(3) 0.026(2) 0.029(3) -0.006(2) -0.002(2) -0.005(2)
C15 0.033(3) 0.026(3) 0.030(3) -0.010(2) -0.001(2) -0.007(2)
C16 0.023(4) 0.038(3) 0.031(3) -0.011(2) -0.001(2) -0.009(2)
C18 0.044(4) 0.033(3) 0.024(2) -0.012(2) 0.000(2) -0.007(2)
C19 0.049(4) 0.034(3) 0.025(2) -0.020(3) 0.007(2) -0.003(2)
C20 0.077(5) 0.059(4) 0.032(3) -0.021(4) 0.010(3) 0.011(3)
C21 0.052(4) 0.089(5) 0.035(3) -0.041(4) 0.008(3) -0.019(3)
C22 0.039(4) 0.080(5) 0.040(4) -0.007(3) -0.005(3) -0.010(3)
C23 0.031(4) 0.062(4) 0.037(3) -0.006(3) 0.002(3) -0.005(3)
C24 0.057(4) 0.075(5) 0.040(3) -0.043(4) 0.008(3) -0.013(3)
C25 0.040(4) 0.045(3) 0.035(3) -0.012(3) -0.003(3) -0.002(3)
C26 0.051(4) 0.047(4) 0.035(3) -0.015(3) 0.003(3) -0.017(3)
C28 0.031(4) 0.061(4) 0.040(3) -0.018(3) 0.006(3) -0.017(3)
C29 0.046(5) 0.092(5) 0.063(4) -0.026(4) 0.008(3) -0.028(4)
C30 0.042(5) 0.115(6) 0.058(4) -0.032(4) 0.005(3) -0.027(4)
F51A 0.041(2) 0.074(2) 0.090(2) -0.005(2) -0.009(2) -0.027(2)
F51B 0.063(2) 0.060(2) 0.065(2) 0.004(2) -0.010(2) -0.036(2)
F51C 0.075(2) 0.035(2) 0.088(2) -0.012(2) 0.007(2) -0.009(2)
F52A 0.066(2) 0.065(2) 0.039(2) -0.030(2) 0.0090(10) -0.0120(10)
F52B 0.053(2) 0.079(2) 0.063(2) -0.039(2) 0.004(2) -0.008(2)
F52C 0.071(2) 0.038(2) 0.055(2) -0.024(2) 0.0020(10) -0.0090(10)
F53A 0.066(3) 0.114(3) 0.075(2) -0.063(2) -0.013(2) 0.013(2)
F53B 0.080(2) 0.091(2) 0.039(2) -0.040(2) 0.001(2) 0.007(2)
F53C 0.093(3) 0.041(2) 0.071(2) -0.024(2) 0.007(2) -0.004(2)
F54A 0.072(2) 0.098(2) 0.046(2) 0.000(2) 0.008(2) -0.029(2)
F54B 0.042(2) 0.111(3) 0.074(2) 0.007(2) -0.008(2) -0.045(2)
F54C 0.085(2) 0.043(2) 0.083(2) 0.000(2) 0.000(2) -0.024(2)
F55A 0.168(5) 0.146(4) 0.085(3) -0.097(4) 0.043(3) -0.080(3)
F55B 0.035(3) 0.094(3) 0.137(4) -0.019(2) 0.003(3) -0.008(3)
F55C 0.102(3) 0.059(3) 0.116(4) -0.041(2) -0.047(3) -0.002(3)
F56A 0.087(3) 0.073(2) 0.067(2) -0.016(2) -0.019(2) 0.012(2)
F56B 0.050(2) 0.093(3) 0.090(2) 0.013(2) -0.006(2) -0.025(2)
F56C 0.093(3) 0.135(3) 0.065(2) 0.013(2) -0.040(2) -0.041(2)
F59A 0.108(3) 0.240(5) 0.059(2) -0.081(3) 0.014(2) -0.072(3)
F59B 0.192(4) 0.091(3) 0.064(2) 0.018(3) 0.014(2) -0.039(2)
F59C 0.140(3) 0.117(3) 0.053(2) -0.053(3) 0.020(2) 0.000(2)
F60A 0.060(3) 0.282(6) 0.081(3) -0.066(3) 0.029(2) -0.080(3)
F60B 0.100(3) 0.089(3) 0.085(3) 0.011(2) -0.038(2) -0.021(2)
F60C 0.080(2) 0.090(2) 0.067(2) -0.043(2) -0.001(2) -0.026(2)
N33 0.034(3) 0.038(2) 0.028(2) -0.009(2) 0.003(2) -0.012(2)
N41 0.042(3) 0.036(2) 0.029(2) -0.008(2) 0.000(2) -0.008(2)
N47 0.040(3) 0.060(3) 0.038(2) -0.012(2) 0.003(2) -0.024(2)
N57 0.051(4) 0.050(3) 0.032(2) -0.010(2) 0.001(2) -0.016(2)
C31 0.033(3) 0.042(3) 0.040(3) -0.005(3) 0.005(2) -0.017(2)
C32 0.034(4) 0.034(3) 0.035(3) -0.016(2) 0.003(2) -0.003(2)
C34 0.031(4) 0.035(3) 0.036(3) -0.017(2) 0.000(2) -0.009(2)
C35 0.036(4) 0.041(3) 0.038(3) -0.011(2) -0.004(2) -0.006(2)
C36 0.050(4) 0.069(4) 0.052(3) -0.033(3) 0.004(3) -0.022(3)
C37 0.054(5) 0.102(5) 0.050(4) -0.032(4) -0.008(3) -0.029(3)
C38 0.057(5) 0.095(5) 0.041(3) -0.030(4) -0.004(3) -0.017(3)
C39 0.048(4) 0.066(4) 0.037(3) -0.022(3) 0.007(3) -0.023(3)
C40 0.040(4) 0.040(3) 0.038(3) -0.015(2) -0.003(2) -0.002(2)
C42 0.025(4) 0.038(3) 0.038(3) -0.007(2) -0.002(2) -0.010(2)
C43 0.034(4) 0.033(3) 0.039(3) -0.005(2) 0.002(2) -0.012(2)
C44 0.036(3) 0.037(3) 0.038(3) -0.008(2) 0.004(2) -0.011(2)
C45 0.035(4) 0.041(3) 0.045(3) -0.003(2) -0.003(2) -0.017(2)
C46 0.031(4) 0.057(4) 0.040(3) -0.010(3) -0.001(3) -0.021(3)
C48 0.042(4) 0.040(3) 0.036(3) -0.017(2) 0.001(2) -0.011(2)
C49 0.047(4) 0.037(3) 0.045(3) -0.011(3) -0.001(2) -0.015(2)
C50 0.067(4) 0.060(4) 0.051(3) -0.032(3) 0.009(3) -0.027(3)
C51 0.047(5) 0.040(3) 0.052(4) -0.014(3) -0.003(3) -0.015(3)
C52 0.049(4) 0.050(4) 0.041(3) -0.024(3) 0.009(3) -0.019(3)
C53 0.043(5) 0.063(4) 0.042(4) -0.023(3) -0.003(3) -0.005(3)
C54 0.051(5) 0.070(4) 0.040(4) -0.009(3) 0.000(3) -0.024(3)
C55 0.061(5) 0.097(5) 0.036(3) -0.031(4) 0.008(3) -0.031(3)
C56 0.055(5) 0.085(5) 0.044(4) -0.007(4) -0.002(3) -0.025(3)
C58 0.050(5) 0.045(3) 0.030(3) -0.014(3) 0.001(3) -0.010(2)
C59 0.065(5) 0.078(5) 0.052(4) -0.027(4) 0.005(3) -0.020(3)
C60 0.053(5) 0.090(5) 0.043(4) -0.016(4) 0.005(4) -0.023(4)

loop_
_atom_site_label
_atom_site_fract_x
_atom_site_fract_y
_atom_site_fract_z
_atom_site_U_iso_or_equiv
F21A 1.0426(3) 0.2328(3) 0.87950(10) 0.0776
F21B 1.0465(3) 0.2326(3) 0.79700(10) 0.0739
F21C 0.8576(4) 0.3317(3) 0.83400(10) 0.0755
F22A 1.0913(3) 0.0157(3) 0.90220(10) 0.0830
F22B 1.0995(3) 0.0169(2) 0.81934(10) 0.0673
F22C 0.9506(3) -0.0559(2) 0.87100(10) 0.0676
F23A 0.3533(3) 0.2585(2) 0.75110(10) 0.0679
F23B 0.4986(3) 0.3313(2) 0.77906(10) 0.0581
F23C 0.3492(3) 0.2637(2) 0.83344(10) 0.0595
F24A 0.4090(3) 0.0400(3) 0.77320(10) 0.0728
F24B 0.5858(3) -0.0551(3) 0.82260(10) 0.0644
F24C 0.3919(3) 0.0497(3) 0.85510(10) 0.0704
F25A 0.8043(3) 0.3091(2) 0.52990(10) 0.0742
F25B 0.6049(4) 0.2666(2) 0.54590(10) 0.0930
F25C 0.6686(3) 0.3520(2) 0.59625(10) 0.0694
F26A 0.6904(3) 0.0472(2) 0.56783(10) 0.0555
F26B 0.9154(3) -0.0226(2) 0.58921(10) 0.0529
F26C 0.8637(3) 0.0963(2) 0.51805(10) 0.0558
F29A 1.2366(3) 0.0994(3) 0.50820(10) 0.0833
F29B 1.3980(4) -0.0109(3) 0.5606(2) 0.1078
F29C 1.3816(3) 0.1590(3) 0.54270(10) 0.0850
F30A 1.4009(4) 0.0766(3) 0.64740(10) 0.1074
F30B 1.1986(4) 0.1810(3) 0.67260(10) 0.0902
F30C 1.2298(4) 0.0103(3) 0.68650(10) 0.1031
N3 0.7876(4) 0.1551(3) 0.81290(10) 0.0306
N11 0.6592(4) 0.1212(3) 0.84060(10) 0.0301
N17 0.9393(4) 0.1593(3) 0.62020(10) 0.0332
N27 1.0602(5) 0.1374(3) 0.58720(10) 0.0373
C1 0.8937(5) 0.1606(4) 0.7200(2) 0.0326
C2 0.8212(5) 0.0979(3) 0.7671(2) 0.0329
C4 0.8876(5) 0.1396(4) 0.8546(2) 0.0357
C5 0.7810(5) 0.1615(4) 0.9042(2) 0.0377
C6 0.7863(6) 0.0746(5) 0.9567(2) 0.0596
C7 0.6885(8) 0.1469(5) 0.9936(2) 0.0723
C8 0.5517(8) 0.1720(5) 0.9795(2) 0.0664
C9 0.5533(5) 0.1152(4) 0.9339(2) 0.0515
C10 0.6253(5) 0.1775(3) 0.8863(2) 0.0390
C12 0.5594(5) 0.1359(4) 0.7990(2) 0.0364
C13 0.6660(5) 0.1139(3) 0.7491(2) 0.0312
C14 0.6599(4) 0.1978(3) 0.6962(2) 0.0295
C15 0.7477(5) 0.1216(3) 0.6582(2) 0.0293
C16 0.7998(5) 0.1617(3) 0.6006(2) 0.0298
C18 0.9076(5) 0.0984(3) 0.6748(2) 0.0334
C19 0.7645(5) 0.2617(3) 0.7038(2) 0.0345
C20 0.6819(6) 0.0125(4) 0.9479(2) 0.0587
C21 0.9583(6) 0.2351(5) 0.8407(2) 0.0528
C22 1.0064(6) 0.0295(5) 0.8622(2) 0.0556
C23 0.4407(5) 0.2477(4) 0.7906(2) 0.0458
C24 0.4847(6) 0.0428(5) 0.8132(2) 0.0517
C25 0.7175(6) 0.2729(4) 0.5685(2) 0.0409
C26 0.8171(6) 0.0705(4) 0.5676(2) 0.0426
C28 1.1945(7) 0.1061(4) 0.5989(2) 0.0421
C29 1.3025(7) 0.0879(6) 0.5527(2) 0.0641
C30 1.2574(8) 0.0916(6) 0.6509(2) 0.0682
H1 0.9811 0.1750 0.7271 0.0394
H2 0.8756 0.0223 0.7762 0.0395
H5 0.7834 0.2288 0.9130 0.0454
H6 0.8812 0.0315 0.9684 0.0718
H7 0.7200 0.1700 1.0218 0.0879
H8 0.4671 0.2177 0.9952 0.0820
H9 0.4630 0.1035 0.9280 0.0632
H10 0.5710 0.2531 0.8772 0.0467
H13 0.6641 0.0460 0.7409 0.0378
H14 0.5639 0.2416 0.6859 0.0352
H15 0.7187 0.0563 0.6619 0.0350
H18 0.9622 0.0225 0.6821 0.0401
H19B 0.7299 0.3044 0.7309 0.0421
H19A 0.7856 0.3076 0.6721 0.0421
H20A 0.7149 -0.0273 0.9197 0.0713
H20B 0.6617 -0.0357 0.9789 0.0713
F51A 1.4144(4) 0.2158(2) 0.30480(10) 0.0696
F51B 1.2682(3) 0.2099(2) 0.24950(10) 0.0642
F51C 1.2369(3) 0.1463(2) 0.33070(10) 0.0676
F52A 1.2188(3) 0.4268(2) 0.21972(10) 0.0539
F52B 1.3566(3) 0.4324(2) 0.27843(10) 0.0618
F52C 1.1304(3) 0.5317(2) 0.27656(10) 0.0529
F53A 0.6185(4) 0.2719(3) 0.36060(10) 0.0814
F53B 0.7561(3) 0.2640(2) 0.42180(10) 0.0695
F53C 0.8490(3) 0.1867(2) 0.35600(10) 0.0686
F54A 0.6540(3) 0.4725(3) 0.41150(10) 0.0754
F54B 0.5358(3) 0.4939(3) 0.34260(10) 0.0784
F54C 0.7027(3) 0.5747(2) 0.34060(10) 0.0731
F55A 0.6307(6) 0.2239(4) 0.1069(2) 0.1126
F55B 0.4589(5) 0.3014(3) 0.1570(2) 0.0910
F55C 0.6515(4) 0.1887(3) 0.1889(2) 0.0909
F56A 0.6437(4) 0.5468(3) 0.09470(10) 0.0814
F56B 0.4452(3) 0.5109(3) 0.12650(10) 0.0843
F56C 0.5573(4) 0.4453(3) 0.05940(10) 0.1051
F55A2 0.5214 0.2874 0.1018 0.0633
F55B2 0.5245 0.2669 0.1860 0.0633
F55C2 0.7114 0.1801 0.1423 0.0633
F59A 0.8965(5) 0.3243(4) -0.01850(10) 0.1223
F59B 1.1150(5) 0.2260(3) -0.00670(10) 0.1259
F59C 1.0663(4) 0.3960(3) -0.03160(10) 0.1021
F60A 1.2457(4) 0.3355(4) 0.04720(10) 0.1305
F60B 1.1780(4) 0.2450(3) 0.11900(10) 0.0997
F60C 1.1159(3) 0.4186(3) 0.10540(10) 0.0732
N33 1.0215(4) 0.3390(3) 0.30160(10) 0.0333
N41 0.9304(4) 0.3907(3) 0.34500(10) 0.0360
N47 0.8268(4) 0.3434(3) 0.12810(10) 0.0446
N57 0.8730(5) 0.3358(3) 0.0783(2) 0.0442
C31 0.9574(5) 0.3285(4) 0.2120(2) 0.0380
C32 0.9340(5) 0.3978(3) 0.2557(2) 0.0337
C34 1.1724(5) 0.3408(3) 0.3076(2) 0.0319
C35 1.1757(5) 0.3423(3) 0.3678(2) 0.0384
C36 1.2064(6) 0.4387(4) 0.3886(2) 0.0520
C37 1.2333(7) 0.3890(5) 0.4462(2) 0.0645
C38 1.1062(7) 0.3820(5) 0.4699(2) 0.0618
C39 0.9905(5) 0.4296(4) 0.4300(2) 0.0475
C40 1.0191(5) 0.3453(4) 0.3920(2) 0.0396
C42 0.7832(5) 0.3823(3) 0.3398(2) 0.0339
C43 0.7755(5) 0.4034(3) 0.2780(2) 0.0358
C44 0.7292(5) 0.3295(3) 0.2472(2) 0.0371
C45 0.6992(5) 0.4044(3) 0.1929(2) 0.0409
C46 0.6681(6) 0.3682(4) 0.1426(2) 0.0417
C48 0.8563(5) 0.4004(3) 0.1686(2) 0.0381
C49 0.8778(5) 0.2448(4) 0.2365(2) 0.0421
C50 1.0518(6) 0.5181(4) 0.3949(2) 0.0542
C51 1.2733(7) 0.2283(4) 0.2975(2) 0.0451
C52 1.2184(7) 0.4331(4) 0.2705(2) 0.0431
C53 0.7511(7) 0.2752(4) 0.3698(2) 0.0483
C54 0.6690(7) 0.4826(5) 0.3590(2) 0.0538
C55 0.6036(8) 0.2719(5) 0.1473(2) 0.0599
C56 0.5771(7) 0.4685(5) 0.1052(2) 0.0623
C58 0.9997(7) 0.3342(4) 0.0571(2) 0.0413
C59 1.0192(8) 0.3189(5) 0.0002(2) 0.0627
C60 1.1342(7) 0.3359(5) 0.0812(2) 0.0617
H31 1.0573 0.2986 0.2006 0.0461
H32 0.9465 0.4688 0.2426 0.0407
H35 1.2425 0.2748 0.3835 0.0457
H36 1.2791 0.4696 0.3692 0.0627
H37 1.3253 0.3669 0.4625 0.0767
H38 1.0908 0.3518 0.5060 0.0738
H39 0.8918 0.4543 0.4438 0.0576
H40 1.0114 0.2750 0.4095 0.0473
H43 0.7156 0.4769 0.2673 0.0431
H44 0.6519 0.3000 0.2635 0.0449
H45 0.6410 0.4773 0.1957 0.0487
H48 0.8717 0.4703 0.1551 0.0458
H49A 0.8709 0.1998 0.2126 0.0504
H49B 0.9202 0.1993 0.2680 0.0504
H50A 1.0503 0.5764 0.4122 0.0659
H50B 1.0043 0.5479 0.3623 0.0659

loop_
_atom_type_symbol
_atom_type_scat_dispersion_real
_atom_type_scat_dispersion_imag
_atom_type_scat_source
C 0.002 0.002 'International Tables'
H 0.000 0.000 'International Tables'
F 0.014 0.010 'International Tables'
N 0.004 0.003 'International Tables'

loop_
_geom_angle_atom_site_label_1
_geom_angle_atom_site_label_2
_geom_angle_atom_site_label_3
_geom_angle
_geom_angle_publ_flag
N11 N3 C2 103.2(3) ?
N11 N3 C4 104.8(3) ?
C2 N3 C4 125.7(3) yes
N3 N11 C10 103.6(4) ?
N3 N11 C12 104.9(3) ?
C10 N11 C12 125.8(3) yes
N27 N17 C16 117.0(4) ?
N27 N17 C18 130.1(3) ?
C16 N17 C18 93.0(3) ?
N17 N27 C28 127.8(4) ?
C2 C1 C18 105.5(4) ?
C2 C1 C19 100.5(3) ?
C18 C1 C19 101.6(3) ?
N3 C2 C1 111.6(4) ?
N3 C2 C13 102.0(3) ?
C1 C2 C13 104.1(3) ?
N3 C4 C5 103.4(3) yes
N3 C4 C21 106.9(3) ?
N3 C4 C22 114.6(4) ?
C5 C4 C21 106.3(4) ?
C5 C4 C22 114.7(3) ?
C21 C4 C22 110.2(4) ?
C4 C5 C6 123.7(3) yes
C4 C5 C10 105.6(4) ?
C6 C5 C10 101.5(4) ?
C5 C6 C7 100.6(4) ?
C5 C6 C20 103.5(4) ?
C7 C6 C20 99.5(5) ?
C6 C7 C8 107.6(6) ?
C7 C8 C9 107.8(5) ?
C8 C9 C10 105.4(5) ?
C8 C9 C20 100.0(4) ?
C10 C9 C20 99.7(4) ?
N11 C10 C5 101.7(3) ?
N11 C10 C9 112.6(4) ?
C5 C10 C9 103.8(3) ?
N11 C12 C13 103.5(3) yes
N11 C12 C23 114.5(4) ?
N11 C12 C24 107.8(3) ?
C13 C12 C23 113.8(3) ?
C13 C12 C24 107.5(4) ?
C23 C12 C24 109.4(4) ?
C2 C13 C12 105.3(4) ?
C2 C13 C14 102.4(4) ?
C12 C13 C14 124.5(3) ?
C13 C14 C15 101.0(3) ?
C13 C14 C19 103.4(3) ?
C15 C14 C19 103.8(3) ?
C14 C15 C16 124.7(3) ?
C14 C15 C18 101.4(4) ?
C16 C15 C18 88.3(3) ?
N17 C16 C15 89.2(3) ?
N17 C16 C25 114.5(4) ?
N17 C16 C26 113.0(4) ?
C15 C16 C25 121.5(3) ?
C15 C16 C26 109.0(4) ?
C25 C16 C26 108.6(4) ?
N17 C18 C1 115.5(4) ?
N17 C18 C15 87.5(3) ?
C1 C18 C15 105.4(3) ?
C1 C19 C14 95.8(3) ?
C6 C20 C9 95.0(4) ?
F21A C21 F21B 105.5(5) ?
F21A C21 F21C 107.3(5) ?
F21A C21 C4 110.9(4) ?
F21B C21 F21C 106.9(4) ?
F21B C21 C4 114.2(5) ?
F21C C21 C4 111.6(5) ?
F22A C22 F22B 105.5(4) ?
F22A C22 F22C 107.1(4) ?
F22A C22 C4 113.2(5) ?
F22B C22 F22C 105.7(5) ?
F22B C22 C4 112.5(4) ?
F22C C22 C4 112.4(5) ?
F23A C23 F23B 107.1(4) ?
F23A C23 F23C 105.4(4) ?
F23A C23 C12 112.4(5) ?
F23B C23 F23C 106.7(4) ?
F23B C23 C12 112.1(4) ?
F23C C23 C12 112.7(4) ?
F24A C24 F24B 106.1(5) ?
F24A C24 F24C 106.7(5) ?
F24A C24 C12 111.5(4) ?
F24B C24 F24C 107.2(4) ?
F24B C24 C12 110.4(5) ?
F24C C24 C12 114.5(5) ?
F25A C25 F25B 106.5(4) ?
F25A C25 F25C 105.2(4) ?
F25A C25 C16 111.4(4) ?
F25B C25 F25C 107.5(4) ?
F25B C25 C16 111.9(5) ?
F25C C25 C16 113.9(4) ?
F26A C26 F26B 106.9(4) ?
F26A C26 F26C 108.7(4) ?
F26A C26 C16 110.7(4) ?
F26B C26 F26C 107.1(4) ?
F26B C26 C16 109.7(4) ?
F26C C26 C16 113.5(4) ?
N27 C28 C29 114.4(5) ?
N27 C28 C30 129.0(5) ?
C29 C28 C30 116.5(6) ?
F29A C29 F29B 107.7(6) ?
F29A C29 F29C 105.8(5) ?
F29A C29 C28 112.3(5) ?
F29B C29 F29C 106.1(5) ?
F29B C29 C28 111.9(5) ?
F29C C29 C28 112.5(6) ?
F30A C30 F30B 105.9(7) ?
F30A C30 F30C 108.1(5) ?
F30A C30 C28 113.0(5) ?
F30B C30 F30C 104.4(5) ?
F30B C30 C28 110.7(5) ?
F30C C30 C28 114.0(7) ?
F55A2 F55A F55C2 136.2(4) ?
F55A2 F55A C55 72.7(4) ?
F55C2 F55A C55 64.9(4) ?
F55A2 F55B F55B2 117.5(3) ?
F55A2 F55B C55 60.2(3) ?
F55B2 F55B C55 60.0(3) ?
F55B2 F55C F55C2 110.5(3) ?
F55B2 F55C C55 52.7(3) ?
F55C2 F55C C55 60.3(3) ?
F55A F55A2 F55B 105.8(3) ?
F55A F55A2 C55 59.2(4) ?
F55B F55A2 C55 53.4(3) ?
F55B F55B2 F55C 131.4(3) ?
F55B F55B2 C55 74.9(4) ?
F55C F55B2 C55 65.5(3) ?
F55A F55C2 F55C 115.0(3) ?
F55A F55C2 C55 61.0(3) ?
F55C F55C2 C55 62.5(3) ?
N41 N33 C32 101.9(3) ?
N41 N33 C34 105.6(4) ?
C32 N33 C34 124.4(3) yes
N33 N41 C40 105.5(3) ?
N33 N41 C42 104.3(4) ?
C40 N41 C42 126.2(3) yes
N57 N47 C46 119.2(4) ?
N57 N47 C48 135.4(4) ?
C46 N47 C48 93.8(3) ?
N47 N57 C58 127.4(5) ?
C32 C31 C48 105.4(3) ?
C32 C31 C49 101.5(3) ?
C48 C31 C49 102.3(4) ?
N33 C32 C31 112.7(3) ?
N33 C32 C43 102.1(3) ?
C31 C32 C43 103.6(4) ?
N33 C34 C35 103.7(3) yes
N33 C34 C51 105.5(4) ?
N33 C34 C52 114.6(4) ?
C35 C34 C51 107.4(3) ?
C35 C34 C52 114.8(4) ?
C51 C34 C52 110.1(4) ?
C34 C35 C36 122.9(4) yes
C34 C35 C40 106.5(4) ?
C36 C35 C40 102.3(4) ?
C35 C36 C37 101.8(4) ?
C35 C36 C50 103.1(4) ?
C37 C36 C50 99.1(4) ?
C36 C37 C38 107.6(5) ?
C37 C38 C39 108.1(4) ?
C38 C39 C40 106.2(4) ?
C38 C39 C50 100.3(5) ?
C40 C39 C50 100.0(4) ?
N41 C40 C35 101.4(3) ?
N41 C40 C39 112.0(3) ?
C35 C40 C39 102.9(4) ?
N41 C42 C43 101.2(3) yes
N41 C42 C53 115.9(4) ?
N41 C42 C54 107.9(4) ?
C43 C42 C53 115.5(4) ?
C43 C42 C54 106.5(3) ?
C53 C42 C54 109.2(4) ?
C32 C43 C42 105.6(4) ?
C32 C43 C44 103.3(4) ?
C42 C43 C44 124.7(4) ?
C43 C44 C45 101.7(4) ?
C43 C44 C49 102.2(4) ?
C45 C44 C49 102.5(3) ?
C44 C45 C46 125.1(4) ?
C44 C45 C48 102.9(3) ?
C46 C45 C48 88.3(4) ?
N47 C46 C45 88.0(4) ?
N47 C46 C55 115.2(4) ?
N47 C46 C56 112.0(4) ?
C45 C46 C55 120.6(4) ?
C45 C46 C56 109.9(4) ?
C55 C46 C56 109.6(5) ?
N47 C48 C31 116.3(4) ?
N47 C48 C45 87.5(4) ?
C31 C48 C45 104.1(3) ?
C31 C49 C44 95.9(3) ?
C36 C50 C39 94.0(4) ?
F51A C51 F51B 106.7(4) ?
F51A C51 F51C 106.5(4) ?
F51A C51 C34 112.0(5) ?
F51B C51 F51C 106.0(5) ?
F51B C51 C34 114.3(4) ?
F51C C51 C34 110.9(4) ?
F52A C52 F52B 105.7(4) ?
F52A C52 F52C 107.1(4) ?
F52A C52 C34 112.9(5) ?
F52B C52 F52C 106.6(5) ?
F52B C52 C34 112.1(4) ?
F52C C52 C34 112.0(4) ?
F53A C53 F53B 106.8(4) ?
F53A C53 F53C 107.7(5) ?
F53A C53 C42 111.9(4) ?
F53B C53 F53C 106.4(4) ?
F53B C53 C42 112.3(5) ?
F53C C53 C42 111.5(4) ?
F54A C54 F54B 106.1(4) ?
F54A C54 F54C 107.0(5) ?
F54A C54 C42 113.6(4) ?
F54B C54 F54C 108.1(4) ?
F54B C54 C42 109.6(5) ?
F54C C54 C42 112.1(5) ?
F55A C55 F55B 107.6(6) ?
F55A C55 F55C 104.4(5) ?
F55A C55 F55A2 48.1(3) ?
F55A C55 F55B2 134.0(7) ?
F55A C55 F55C2 54.1(3) ?
F55A C55 C46 115.0(5) ?
F55B C55 F55C 102.3(5) ?
F55B C55 F55A2 66.4(4) ?
F55B C55 F55B2 45.1(3) ?
F55B C55 F55C2 137.8(7) ?
F55B C55 C46 112.2(5) ?
F55C C55 F55A2 135.9(6) ?
F55C C55 F55B2 61.8(3) ?
F55C C55 F55C2 57.1(3) ?
F55C C55 C46 114.3(6) ?
F55A2 C55 F55B2 109.3(5) ?
F55A2 C55 F55C2 101.5(4) ?
F55A2 C55 C46 109.2(4) ?
F55B2 C55 F55C2 116.1(5) ?
F55B2 C55 C46 110.4(5) ?
F55C2 C55 C46 109.9(5) ?
F56A C56 F56B 107.1(5) ?
F56A C56 F56C 107.5(4) ?
F56A C56 C46 110.1(5) ?
F56B C56 F56C 107.2(5) ?
F56B C56 C46 111.6(4) ?
F56C C56 C46 113.1(5) ?
N57 C58 C59 114.3(6) ?
N57 C58 C60 129.6(5) ?
C59 C58 C60 115.9(5) ?
F59A C59 F59B 108.2(6) ?
F59A C59 F59C 104.8(5) ?
F59A C59 C58 112.1(5) ?
F59B C59 F59C 105.3(5) ?
F59B C59 C58 113.1(4) ?
F59C C59 C58 112.8(6) ?
F60A C60 F60B 106.7(4) ?
F60A C60 F60C 107.1(6) ?
F60A C60 C58 113.2(5) ?
F60B C60 F60C 104.7(5) ?
F60B C60 C58 109.6(6) ?
F60C C60 C58 115.0(5) ?
C2 C1 H1 115.73 ?
C18 C1 H1 115.73 ?
C19 C1 H1 115.73 ?
N3 C2 H2 112.77 ?
C1 C2 H2 112.77 ?
C13 C2 H2 112.77 ?
C4 C5 H5 108.36 ?
C6 C5 H5 108.36 ?
C10 C5 H5 108.36 ?
C5 C6 H6 116.86 ?
C7 C6 H6 116.86 ?
C20 C6 H6 116.86 ?
C6 C7 H7 126.21 ?
C8 C7 H7 126.21 ?
C7 C8 H8 126.09 ?
C9 C8 H8 126.09 ?
C8 C9 H9 116.39 ?
C10 C9 H9 116.39 ?
C20 C9 H9 116.39 ?
N11 C10 H10 112.64 ?
C5 C10 H10 112.64 ?
C9 C10 H10 112.64 ?
C2 C13 H13 107.83 ?
C12 C13 H13 107.83 ?
C14 C13 H13 107.83 ?
C13 C14 H14 115.59 ?
C15 C14 H14 115.59 ?
C19 C14 H14 115.59 ?
C14 C15 H15 112.78 ?
C16 C15 H15 112.78 ?
C18 C15 H15 112.78 ?
N17 C18 H18 114.99 ?
C1 C18 H18 114.99 ?
C15 C18 H18 114.99 ?
C1 C19 H19B 112.79 ?
C1 C19 H19A 112.79 ?
C14 C19 H19B 112.79 ?
C14 C19 H19A 112.79 ?
H19B C19 H19A 109.46 ?
C6 C20 H20A 112.97 ?
C6 C20 H20B 112.97 ?
C9 C20 H20A 112.97 ?
C9 C20 H20B 112.97 ?
H20A C20 H20B 109.46 ?
C32 C31 H31 115.27 ?
C48 C31 H31 115.27 ?
C49 C31 H31 115.27 ?
N33 C32 H32 112.56 ?
C31 C32 H32 112.56 ?
C43 C32 H32 112.56 ?
C34 C35 H35 108.10 ?
C36 C35 H35 108.10 ?
C40 C35 H35 108.10 ?
C35 C36 H36 116.72 ?
C37 C36 H36 116.72 ?
C50 C36 H36 116.72 ?
C36 C37 H37 126.19 ?
C38 C37 H37 126.20 ?
C37 C38 H38 125.93 ?
C39 C38 H38 125.93 ?
C38 C39 H39 116.03 ?
C40 C39 H39 116.03 ?
C50 C39 H39 116.03 ?
N41 C40 H40 113.16 ?
C35 C40 H40 113.16 ?
C39 C40 H40 113.16 ?
C32 C43 H43 107.40 ?
C42 C43 H43 107.40 ?
C44 C43 H43 107.40 ?
C43 C44 H44 116.09 ?
C45 C44 H44 116.09 ?
C49 C44 H44 116.09 ?
C44 C45 H45 112.24 ?
C46 C45 H45 112.24 ?
C48 C45 H45 112.24 ?
N47 C48 H48 115.07 ?
C31 C48 H48 115.07 ?
C45 C48 H48 115.07 ?
C31 C49 H49A 112.76 ?
C31 C49 H49B 112.76 ?
C44 C49 H49A 112.76 ?
C44 C49 H49B 112.76 ?
H49A C49 H49B 109.46 ?
C36 C50 H50A 113.20 ?
C36 C50 H50B 113.20 ?
C39 C50 H50A 113.20 ?
C39 C50 H50B 113.20 ?
H50A C50 H50B 109.46 ?

loop_
_geom_bond_atom_site_label_1
_geom_bond_atom_site_label_2
_geom_bond_site_symmetry_1
_geom_bond_site_symmetry_2
_geom_bond_distance
_geom_bond_publ_flag
F21A C21 . . 1.342(7) ?
F21B C21 . . 1.333(6) ?
F21C C21 . . 1.315(6) ?
F22A C22 . . 1.331(7) ?
F22B C22 . . 1.345(6) ?
F22C C22 . . 1.336(8) ?
F23A C23 . . 1.346(6) ?
F23B C23 . . 1.326(7) ?
F23C C23 . . 1.342(5) ?
F24A C24 . . 1.335(7) ?
F24B C24 . . 1.331(6) ?
F24C C24 . . 1.321(6) ?
F25A C25 . . 1.327(6) ?
F25B C25 . . 1.306(7) ?
F25C C25 . . 1.311(6) ?
F26A C26 . . 1.328(8) ?
F26B C26 . . 1.337(5) ?
F26C C26 . . 1.318(5) ?
F29A C29 . . 1.328(7) ?
F29B C29 . . 1.314(7) ?
F29C C29 . . 1.329(9) ?
F30A C30 . . 1.316(9) ?
F30B C30 . . 1.331(8) ?
F30C C30 . . 1.320(8) ?
N3 N11 . . 1.487(5) yes
N3 C2 . . 1.476(6) yes
N3 C4 . . 1.458(6) yes
N11 C10 . . 1.468(6) yes
N11 C12 . . 1.457(6) yes
N17 N27 . . 1.351(6) ?
N17 C16 . . 1.462(7) yes
N17 C18 . . 1.515(5) yes
N27 C28 . . 1.269(8) ?
C1 C2 . . 1.540(6) yes
C1 C18 . . 1.524(7) yes
C1 C19 . . 1.518(5) yes
C2 C13 . . 1.539(7) yes
C4 C5 . . 1.564(6) yes
C4 C21 . . 1.543(9) ?
C4 C22 . . 1.516(7) ?
C5 C6 . . 1.569(6) yes
C5 C10 . . 1.543(7) yes
C6 C7 . . 1.514(8) yes
C6 C20 . . 1.520(10) yes
C7 C8 . . 1.320(10) yes
C8 C9 . . 1.507(9) yes
C9 C10 . . 1.543(7) yes
C9 C20 . . 1.517(7) yes
C12 C13 . . 1.571(6) yes
C12 C23 . . 1.531(6) ?
C12 C24 . . 1.541(9) ?
C13 C14 . . 1.555(5) yes
C14 C15 . . 1.533(6) yes
C14 C19 . . 1.525(7) yes
C15 C16 . . 1.552(5) yes
C15 C18 . . 1.550(7) yes
C16 C25 . . 1.528(6) ?
C16 C26 . . 1.554(7) ?
C28 C29 . . 1.496(8) ?
C28 C30 . . 1.483(9) ?
F51A C51 . . 1.333(7) ?
F51B C51 . . 1.316(6) ?
F51C C51 . . 1.331(6) ?
F52A C52 . . 1.329(6) ?
F52B C52 . . 1.351(8) ?
F52C C52 . . 1.325(6) ?
F53A C53 . . 1.324(8) ?
F53B C53 . . 1.325(6) ?
F53C C53 . . 1.325(6) ?
F54A C54 . . 1.333(6) ?
F54B C54 . . 1.337(8) ?
F54C C54 . . 1.310(7) ?
F55A F55A2 . . 1.114(5) ?
F55A F55C2 . . 1.192(5) ?
F55A C55 . . 1.286(8) ?
F55B F55A2 . . 1.510(5) ?
F55B F55B2 . . 0.972(4) ?
F55B C55 . . 1.324(8) ?
F55C F55B2 . . 1.317(4) ?
F55C F55C2 . . 1.286(5) ?
F55C C55 . . 1.359(7) ?
F56A C56 . . 1.321(9) ?
F56B C56 . . 1.318(7) ?
F56C C56 . . 1.323(7) ?
F55A2 C55 . . 1.430(6) ?
F55B2 C55 . . 1.188(6) ?
F55C2 C55 . . 1.331(6) ?
F59A C59 . . 1.290(9) ?
F59B C59 . . 1.301(7) ?
F59C C59 . . 1.315(8) ?
F60A C60 . . 1.302(7) ?
F60B C60 . . 1.353(7) ?
F60C C60 . . 1.306(8) ?
N33 N41 . . 1.482(5) yes
N33 C32 . . 1.463(5) yes
N33 C34 . . 1.470(7) yes
N41 C40 . . 1.470(6) yes
N41 C42 . . 1.462(7) yes
N47 N57 . . 1.327(5) ?
N47 C46 . . 1.470(7) yes
N47 C48 . . 1.491(7) yes
N57 C58 . . 1.266(8) ?
C31 C32 . . 1.539(7) yes
C31 C48 . . 1.518(6) yes
C31 C49 . . 1.505(7) yes
C32 C43 . . 1.543(7) yes
C34 C35 . . 1.563(6) yes
C34 C51 . . 1.536(6) ?
C34 C52 . . 1.515(7) ?
C35 C36 . . 1.570(8) yes
C35 C40 . . 1.546(7) yes
C36 C37 . . 1.512(7) yes
C36 C50 . . 1.531(7) yes
C37 C38 . . 1.315(9) yes
C38 C39 . . 1.493(7) yes
C39 C40 . . 1.557(7) yes
C39 C50 . . 1.530(8) yes
C42 C43 . . 1.570(6) yes
C42 C53 . . 1.542(7) ?
C42 C54 . . 1.549(7) ?
C43 C44 . . 1.544(8) yes
C44 C45 . . 1.532(6) yes
C44 C49 . . 1.541(6) yes
C45 C46 . . 1.554(7) yes
C45 C48 . . 1.549(7) yes
C46 C55 . . 1.530(10) ?
C46 C56 . . 1.533(7) ?
C58 C59 . . 1.506(8) ?
C58 C60 . . 1.490(10) ?
C1 H1 . . 0.950 ?
C2 H2 . . 0.950 ?
C5 H5 . . 0.950 ?
C6 H6 . . 0.950 ?
C7 H7 . . 0.950 ?
C8 H8 . . 0.950 ?
C9 H9 . . 0.950 ?
C10 H10 . . 0.950 ?
C13 H13 . . 0.950 ?
C14 H14 . . 0.950 ?
C15 H15 . . 0.950 ?
C18 H18 . . 0.950 ?
C19 H19B . . 0.950 ?
C19 H19A . . 0.950 ?
C20 H20A . . 0.950 ?
C20 H20B . . 0.950 ?
C31 H31 . . 0.950 ?
C32 H32 . . 0.950 ?
C35 H35 . . 0.950 ?
C36 H36 . . 0.950 ?
C37 H37 . . 0.950 ?
C38 H38 . . 0.950 ?
C39 H39 . . 0.950 ?
C40 H40 . . 0.950 ?
C43 H43 . . 0.950 ?
C44 H44 . . 0.950 ?
C45 H45 . . 0.950 ?
C48 H48 . . 0.950 ?
C49 H49A . . 0.950 ?
C49 H49B . . 0.950 ?
C50 H50A . . 0.950 ?
C50 H50B . . 0.950 ?
